data_7120047
loop_
_publ_author_name
'Barbour, Len'
'Bezuidenhout, Charl Xavier'
'Esterhuysen, Catharine'

_publ_section_title
;
 Solvatochromism as a probe to observe the solvent exchange process in a
 1-D porous coordination polymer with 1-D solvent accessible channels.
;
_journal_name_full 'Chem. Commun.'
_journal_paper_doi 10.1039/C7CC02492D
_journal_year 2017
_chemical_formula_moiety '0.13(C20 H20 Cu2 N6 O8), 0.25(C H3 N O2)'
_chemical_formula_sum 'C2.75 H3.25 Cu0.25 N O1.5'
_chemical_formula_weight 90.20
_chemical_name_systematic Cu(OAc)2Dptz.(Nitromethane)
_space_group_crystal_system triclinic
_space_group_IT_number 2
_space_group_name_Hall '-P 1'
_space_group_name_H-M_alt 'P -1'
_symmetry_space_group_name_Hall '-P 1'
_symmetry_space_group_name_H-M 'P -1'
_atom_sites_solution_hydrogens geom
_atom_sites_solution_primary direct
_atom_sites_solution_secondary difmap
_audit_creation_date 2016-11-17
_audit_creation_method
;
Olex2 1.2
(compiled 2016.11.07 svn.r3352 for OlexSys, GUI svn.r5261)
;
_audit_update_record
;
2017-03-31 deposited with the CCDC.
2017-04-28 downloaded from the CCDC.
;
_cell_angle_alpha 92.401(3)
_cell_angle_beta 101.341(3)
_cell_angle_gamma 97.641(2)
_cell_formula_units_Z 8
_cell_length_a 7.2601(15)
_cell_length_b 8.0089(17)
_cell_length_c 12.696(3)
_cell_measurement_reflns_used 4572
_cell_measurement_temperature 100.15
_cell_measurement_theta_max 28.39
_cell_measurement_theta_min 2.57
_cell_volume 715.6(3)
_computing_cell_refinement 'SAINT v8.27A (Bruker, 2012)'
_computing_data_reduction 'SAINT v8.27A (Bruker, 2012)'
_computing_molecular_graphics 'Olex2 (Dolomanov et al., 2009)'
_computing_publication_material 'Olex2 (Dolomanov et al., 2009)'
_computing_structure_refinement 'ShelXL (Sheldrick, 2015)'
_computing_structure_solution 'ShelXS (Sheldrick, 2008)'
_diffrn_ambient_temperature 100.15
_diffrn_measured_fraction_theta_full 0.993
_diffrn_measured_fraction_theta_max 0.915
_diffrn_measurement_device_type 'Bruker APEX-II CCD'
_diffrn_measurement_method '\f and \w scans'
_diffrn_radiation_monochromator graphite
_diffrn_radiation_type MoK\a
_diffrn_radiation_wavelength 0.71073
_diffrn_reflns_av_R_equivalents 0.0191
_diffrn_reflns_av_unetI/netI 0.0250
_diffrn_reflns_limit_h_max 9
_diffrn_reflns_limit_h_min -9
_diffrn_reflns_limit_k_max 10
_diffrn_reflns_limit_k_min -10
_diffrn_reflns_limit_l_max 16
_diffrn_reflns_limit_l_min -16
_diffrn_reflns_number 7802
_diffrn_reflns_theta_full 26.00
_diffrn_reflns_theta_max 28.39
_diffrn_reflns_theta_min 1.64
_diffrn_source 'fine-focus sealed tube'
_diffrn_standards_number 0
_exptl_absorpt_coefficient_mu 1.562
_exptl_absorpt_correction_T_max 1.0000
_exptl_absorpt_correction_T_min 0.8034
_exptl_absorpt_correction_type multi-scan
_exptl_absorpt_process_details
;
SADABS-2012/1 (Bruker,2012) was used for absorption correction.
wR2(int) was 0.1479 before and 0.0287 after correction.
The Ratio of minimum to maximum transmission is 0.8034.
The \l/2 correction factor is 0.0015.
;
_exptl_crystal_colour 'clear reddish violet'
_exptl_crystal_colour_lustre clear
_exptl_crystal_colour_modifier reddish
_exptl_crystal_colour_primary violet
_exptl_crystal_density_diffrn 1.674
_exptl_crystal_density_method 'not measured'
_exptl_crystal_description block
_exptl_crystal_F_000 368
_exptl_crystal_recrystallization_method 'solvent exchange'
_exptl_crystal_size_max 0.318
_exptl_crystal_size_mid 0.152
_exptl_crystal_size_min 0.127
_refine_diff_density_max 0.629
_refine_diff_density_min -0.645
_refine_diff_density_rms 0.079
_refine_ls_extinction_method none
_refine_ls_goodness_of_fit_ref 1.059
_refine_ls_hydrogen_treatment constr
_refine_ls_matrix_type full
_refine_ls_number_parameters 245
_refine_ls_number_reflns 3294
_refine_ls_number_restraints 18
_refine_ls_restrained_S_all 1.061
_refine_ls_R_factor_all 0.0316
_refine_ls_R_factor_gt 0.0288
_refine_ls_shift/su_max 0.001
_refine_ls_shift/su_mean 0.000
_refine_ls_structure_factor_coef Fsqd
_refine_ls_weighting_details 'calc w=1/[\s^2^(Fo^2^)+(0.0480P)^2^+0.4348P] where P=(Fo^2^+2Fc^2^)/3'
_refine_ls_weighting_scheme calc
_refine_ls_wR_factor_gt 0.0782
_refine_ls_wR_factor_ref 0.0798
_reflns_number_gt 3051
_reflns_number_total 3294
_reflns_threshold_expression >2sigma(I)
_cod_data_source_file c7cc02492d11.cif
_cod_data_source_block solve2
_cod_original_formula_sum 'C2.75 H3.25 Cu0.25 N O1.50'
_cod_database_code 7120047
_olex2_refinement_description
;
1. Fixed Uiso
 At 1.2 times of:
  All C(H) groups
 At 1.5 times of:
  All C(H,H,H) groups
2. Restrained distances
 C31-C41A \\sim C31-C21A \\sim C31-C21B \\sim C31-C41B
 with sigma of 0.02
 N11-C11A \\sim N11-C51A \\sim N11-C51B \\sim N11-C11B
 with sigma of 0.02
 C61-N31A \\sim C61-N21B \\sim C61-N31B \\sim C61-N21A
 with sigma of 0.02
3. Uiso/Uaniso restraints and constraints
Uanis(C21B) = Uanis(C21A) = Uanis(C41A) = Uanis(C41B) = Uanis(C51A) =
Uanis(C51B) = Uanis(C11B) = Uanis(C11A) = Uanis(N31B)
Uvol(N31B) \\sim Uvol(N31A) \\sim Uvol(N21A) \\sim Uvol(N21B): with sigma of 0.1
4. Others
 Fixed Sof: N31A(0.63011) N21A(0.63011) C11A(0.63011) H11A(0.63011)
 C21A(0.63011) H21A(0.63011) C41A(0.63011) H41A(0.63011) C51A(0.63011)
 H51A(0.63011) N31B(0.36989) N21B(0.36989) C11B(0.36989) H11B(0.36989)
 C21B(0.36989) H21B(0.36989) C41B(0.36989) H41B(0.36989) C51B(0.36989)
 H51B(0.36989) O5A(0.64611) O6A(0.64611) N4A(0.64611) C5A(0.64611)
 H5AA(0.64611) H5AB(0.64611) H5AC(0.64611) O5B(0.35389) O6B(0.35389)
 N4B(0.35389) C5B(0.35389) H5BA(0.35389) H5BB(0.35389) H5BC(0.35389)
5.a Aromatic/amide H refined with riding coordinates:
 C11A(H11A), C21A(H21A), C41A(H41A), C51A(H51A), C11B(H11B), C21B(H21B),
 C41B(H41B), C51B(H51B)
5.b Idealised Me refined as rotating group:
 C2(H2A,H2B,H2C), C4(H4A,H4B,H4C), C5A(H5AA,H5AB,H5AC), C5B(H5BA,H5BB,H5BC)
;
_olex2_submission_original_sample_id cxb_CuOAcBptz_NM
_olex2_submission_special_instructions 'No special instructions were received'

loop_
_space_group_symop_id
_space_group_symop_operation_xyz
1 'x, y, z'
2 '-x, -y, -z'

loop_
_atom_site_label
_atom_site_type_symbol
_atom_site_fract_x
_atom_site_fract_y
_atom_site_fract_z
_atom_site_U_iso_or_equiv
_atom_site_adp_type
_atom_site_occupancy
_atom_site_calc_flag
_atom_site_disorder_assembly
_atom_site_disorder_group
_atom_site_refinement_flags_posn
Cu1 Cu 0.63351(3) 0.58033(3) 0.576034(17) 0.00935(8) Uani 1 d . . .
O1 O 0.4915(2) 0.47254(18) 0.67918(11) 0.0173(3) Uani 1 d . . .
O2 O 0.47420(19) 0.76106(17) 0.56754(11) 0.0160(3) Uani 1 d . . .
O3 O 0.73611(19) 0.66539(17) 0.45217(11) 0.0158(3) Uani 1 d . . .
O4 O 0.75115(19) 0.37423(17) 0.56593(11) 0.0173(3) Uani 1 d . . .
N11 N 0.8737(2) 0.7127(2) 0.69219(13) 0.0120(3) Uani 1 d . . D
C1 C 0.3410(3) 0.3702(2) 0.64495(15) 0.0131(4) Uani 1 d . . .
C2 C 0.2467(3) 0.2821(3) 0.72746(17) 0.0235(4) Uani 1 d . . .
H2A H 0.1085 0.2703 0.7035 0.035 Uiso 1 calc . . GR
H2B H 0.2847 0.3489 0.7967 0.035 Uiso 1 calc . . GR
H2C H 0.2856 0.1701 0.7358 0.035 Uiso 1 calc . . GR
C3 C 0.3210(3) 0.7513(2) 0.49909(15) 0.0130(4) Uani 1 d . . .
C4 C 0.2155(3) 0.9015(2) 0.49361(19) 0.0214(4) Uani 1 d . . .
H4A H 0.2390 0.9656 0.4323 0.032 Uiso 1 calc . . GR
H4B H 0.2598 0.9740 0.5603 0.032 Uiso 1 calc . . GR
H4C H 0.0792 0.8627 0.4846 0.032 Uiso 1 calc . . GR
C31 C 1.1895(3) 0.8629(2) 0.84396(14) 0.0121(3) Uani 1 d . . D
C61 C 1.3562(2) 0.9386(2) 0.92666(14) 0.0128(4) Uani 1 d . . D
N31A N 1.3382(4) 1.0733(4) 0.9875(2) 0.0153(7) Uani 0.63 d . 1 D
N21A N 1.5145(7) 0.8622(6) 0.9367(4) 0.0162(9) Uani 0.63 d . 1 D
C11A C 0.8560(11) 0.8210(8) 0.7705(6) 0.0134(7) Uani 0.63 d A 1 D
H11A H 0.7331 0.8469 0.7736 0.016 Uiso 0.63 calc A 1 R
C21A C 1.0087(8) 0.8973(6) 0.8475(6) 0.0134(7) Uani 0.63 d A 1 D
H21A H 0.9899 0.9731 0.9027 0.016 Uiso 0.63 calc A 1 R
C41A C 1.2059(12) 0.7388(10) 0.7688(5) 0.0134(7) Uani 0.63 d A 1 D
H41A H 1.3249 0.7026 0.7676 0.016 Uiso 0.63 calc A 1 R
C51A C 1.0449(9) 0.6690(12) 0.6958(5) 0.0134(7) Uani 0.63 d A 1 D
H51A H 1.0571 0.5838 0.6443 0.016 Uiso 0.63 calc A 1 R
N31B N 1.3245(8) 1.0261(7) 1.0127(5) 0.0134(7) Uani 0.37 d . 2 D
N21B N 1.5268(11) 0.9124(10) 0.9107(7) 0.0171(16) Uani 0.37 d . 2 D
C11B C 0.860(2) 0.8426(14) 0.7615(11) 0.0134(7) Uani 0.37 d A 2 D
H11B H 0.7396 0.8793 0.7573 0.016 Uiso 0.37 calc A 2 R
C21B C 1.0146(14) 0.9253(12) 0.8393(11) 0.0134(7) Uani 0.37 d A 2 D
H21B H 1.0023 1.0175 0.8858 0.016 Uiso 0.37 calc A 2 R
C41B C 1.212(2) 0.7541(18) 0.7576(10) 0.0134(7) Uani 0.37 d A 2 D
H41B H 1.3340 0.7311 0.7508 0.016 Uiso 0.37 calc A 2 R
C51B C 1.0498(16) 0.681(2) 0.6825(10) 0.0134(7) Uani 0.37 d A 2 D
H51B H 1.0629 0.6090 0.6240 0.016 Uiso 0.37 calc A 2 R
O5A O 0.9479(6) 0.4169(7) 0.8742(3) 0.0607(12) Uani 0.65 d B 1 .
O6A O 0.7092(5) 0.2223(4) 0.8742(3) 0.0453(8) Uani 0.65 d B 1 .
N4A N 0.7912(8) 0.3675(7) 0.8903(4) 0.0310(9) Uani 0.65 d B 1 .
C5A C 0.6855(9) 0.4943(8) 0.9313(4) 0.0392(11) Uani 0.65 d B 1 .
H5AA H 0.7750 0.5934 0.9650 0.059 Uiso 0.65 calc B 1 GR
H5AB H 0.6175 0.4447 0.9846 0.059 Uiso 0.65 calc B 1 GR
H5AC H 0.5943 0.5285 0.8713 0.059 Uiso 0.65 calc B 1 GR
O5B O 0.8019(13) 0.5661(9) 0.9510(9) 0.078(3) Uani 0.35 d C 2 .
O6B O 0.6055(8) 0.3410(7) 0.9456(4) 0.0408(13) Uani 0.35 d C 2 .
N4B N 0.7433(12) 0.4215(13) 0.9178(9) 0.0341(18) Uani 0.35 d C 2 .
C5B C 0.8392(19) 0.340(2) 0.8436(10) 0.065(4) Uani 0.35 d C 2 .
H5BA H 0.8594 0.4152 0.7867 0.097 Uiso 0.35 calc C 2 GR
H5BB H 0.7606 0.2343 0.8114 0.097 Uiso 0.35 calc C 2 GR
H5BC H 0.9619 0.3157 0.8829 0.097 Uiso 0.35 calc C 2 GR

loop_
_atom_site_aniso_label
_atom_site_aniso_U_11
_atom_site_aniso_U_22
_atom_site_aniso_U_33
_atom_site_aniso_U_23
_atom_site_aniso_U_13
_atom_site_aniso_U_12
Cu1 0.00620(12) 0.00938(12) 0.01141(13) -0.00214(8) 0.00021(8) 0.00059(8)
O1 0.0156(7) 0.0197(7) 0.0150(7) -0.0003(5) 0.0035(5) -0.0031(5)
O2 0.0121(6) 0.0133(6) 0.0214(7) -0.0039(5) 0.0000(5) 0.0035(5)
O3 0.0136(6) 0.0178(7) 0.0148(6) -0.0006(5) 0.0035(5) -0.0023(5)
O4 0.0143(7) 0.0128(7) 0.0227(7) -0.0030(5) -0.0017(5) 0.0044(5)
N11 0.0086(7) 0.0126(7) 0.0134(7) -0.0011(6) 0.0005(6) -0.0005(6)
C1 0.0126(8) 0.0114(8) 0.0163(9) 0.0003(7) 0.0043(7) 0.0036(7)
C2 0.0252(11) 0.0260(11) 0.0196(10) 0.0031(8) 0.0102(8) -0.0037(9)
C3 0.0102(8) 0.0117(8) 0.0184(9) 0.0011(7) 0.0051(7) 0.0025(6)
C4 0.0157(9) 0.0127(9) 0.0355(12) -0.0016(8) 0.0022(8) 0.0063(7)
C31 0.0085(8) 0.0156(9) 0.0109(8) 0.0001(7) 0.0000(6) -0.0001(7)
C61 0.0085(8) 0.0168(9) 0.0119(9) 0.0000(7) 0.0007(7) -0.0003(7)
N31A 0.0084(12) 0.0215(17) 0.0137(15) 0.0010(11) -0.0022(10) 0.0000(11)
N21A 0.0086(15) 0.025(3) 0.013(2) -0.0026(15) -0.0007(13) 0.0017(16)
C11A 0.0091(5) 0.0160(13) 0.0144(11) -0.0021(11) 0.0020(6) 0.0009(7)
C21A 0.0091(5) 0.0160(13) 0.0144(11) -0.0021(11) 0.0020(6) 0.0009(7)
C41A 0.0091(5) 0.0160(13) 0.0144(11) -0.0021(11) 0.0020(6) 0.0009(7)
C51A 0.0091(5) 0.0160(13) 0.0144(11) -0.0021(11) 0.0020(6) 0.0009(7)
N31B 0.0091(5) 0.0160(13) 0.0144(11) -0.0021(11) 0.0020(6) 0.0009(7)
N21B 0.008(3) 0.025(4) 0.016(4) -0.009(3) 0.001(2) 0.000(3)
C11B 0.0091(5) 0.0160(13) 0.0144(11) -0.0021(11) 0.0020(6) 0.0009(7)
C21B 0.0091(5) 0.0160(13) 0.0144(11) -0.0021(11) 0.0020(6) 0.0009(7)
C41B 0.0091(5) 0.0160(13) 0.0144(11) -0.0021(11) 0.0020(6) 0.0009(7)
C51B 0.0091(5) 0.0160(13) 0.0144(11) -0.0021(11) 0.0020(6) 0.0009(7)
O5A 0.034(2) 0.116(4) 0.0337(19) 0.003(2) 0.0142(16) 0.004(2)
O6A 0.068(2) 0.0301(16) 0.0515(19) 0.0163(14) 0.0348(17) 0.0196(15)
N4A 0.033(3) 0.042(3) 0.023(2) 0.0130(18) 0.0071(18) 0.017(2)
C5A 0.052(3) 0.034(3) 0.029(2) -0.0031(19) -0.005(2) 0.018(3)
O5B 0.073(5) 0.028(4) 0.116(7) 0.015(4) -0.024(5) 0.011(4)
O6B 0.042(3) 0.049(3) 0.041(3) 0.020(3) 0.022(3) 0.017(3)
N4B 0.025(4) 0.033(5) 0.048(6) 0.024(4) 0.004(4) 0.014(3)
C5B 0.053(7) 0.125(12) 0.043(6) 0.039(7) 0.032(6) 0.062(8)

loop_
_atom_type_symbol
_atom_type_description
_atom_type_scat_dispersion_real
_atom_type_scat_dispersion_imag
_atom_type_scat_source
C C 0.0033 0.0016 'International Tables Vol C Tables 4.2.6.8 and 6.1.1.4'
H H 0.0000 0.0000 'International Tables Vol C Tables 4.2.6.8 and 6.1.1.4'
Cu Cu 0.3201 1.2651 'International Tables Vol C Tables 4.2.6.8 and 6.1.1.4'
N N 0.0061 0.0033 'International Tables Vol C Tables 4.2.6.8 and 6.1.1.4'
O O 0.0106 0.0060 'International Tables Vol C Tables 4.2.6.8 and 6.1.1.4'

loop_
_geom_angle_atom_site_label_1
_geom_angle_atom_site_label_2
_geom_angle_atom_site_label_3
_geom_angle
_geom_angle_site_symmetry_1
_geom_angle_site_symmetry_3
O1 Cu1 Cu1 86.77(4) . 2_666
O1 Cu1 N11 97.92(6) . .
O2 Cu1 Cu1 85.58(4) . 2_666
O2 Cu1 O1 89.11(6) . .
O2 Cu1 O3 89.82(6) . .
O2 Cu1 O4 169.07(6) . .
O2 Cu1 N11 97.09(6) . .
O3 Cu1 Cu1 82.50(4) . 2_666
O3 Cu1 O1 169.27(6) . .
O3 Cu1 N11 92.81(6) . .
O4 Cu1 Cu1 83.61(4) . 2_666
O4 Cu1 O1 88.71(6) . .
O4 Cu1 O3 90.33(6) . .
O4 Cu1 N11 93.81(6) . .
N11 Cu1 Cu1 174.62(4) . 2_666
C1 O1 Cu1 119.97(12) . .
C3 O2 Cu1 121.70(12) . .
C1 O3 Cu1 125.25(12) 2_666 .
C3 O4 Cu1 123.85(12) 2_666 .
C11A N11 Cu1 123.2(4) . .
C11A N11 C11B 9.0(9) . .
C11A N11 C51B 119.6(6) . .
C51A N11 Cu1 119.4(3) . .
C51A N11 C11A 116.8(6) . .
C51A N11 C11B 117.3(6) . .
C51A N11 C51B 8.6(9) . .
C11B N11 Cu1 123.3(6) . .
C11B N11 C51B 118.6(10) . .
C51B N11 Cu1 117.2(6) . .
O1 C1 C2 117.57(17) . .
O3 C1 O1 125.41(18) 2_666 .
O3 C1 C2 117.02(17) 2_666 .
C1 C2 H2A 109.5 . .
C1 C2 H2B 109.5 . .
C1 C2 H2C 109.5 . .
H2A C2 H2B 109.5 . .
H2A C2 H2C 109.5 . .
H2B C2 H2C 109.5 . .
O2 C3 C4 117.79(17) . .
O4 C3 O2 125.17(17) 2_666 .
O4 C3 C4 117.04(17) 2_666 .
C3 C4 H4A 109.5 . .
C3 C4 H4B 109.5 . .
C3 C4 H4C 109.5 . .
H4A C4 H4B 109.5 . .
H4A C4 H4C 109.5 . .
H4B C4 H4C 109.5 . .
C21A C31 C61 121.4(3) . .
C21A C31 C21B 10.3(7) . .
C21A C31 C41B 118.2(6) . .
C41A C31 C61 120.6(4) . .
C41A C31 C21A 117.5(5) . .
C41A C31 C21B 120.3(5) . .
C41A C31 C41B 8.0(10) . .
C21B C31 C61 119.1(5) . .
C21B C31 C41B 119.3(9) . .
C41B C31 C61 120.5(6) . .
N31A C61 C31 117.75(19) . .
N31A C61 N21A 125.1(3) . .
N31A C61 N31B 22.2(2) . .
N31A C61 N21B 120.4(4) . .
N21A C61 C31 117.1(3) . .
N31B C61 C31 117.8(3) . .
N31B C61 N21A 119.3(4) . .
N21B C61 C31 117.1(4) . .
N21B C61 N21A 23.1(3) . .
N21B C61 N31B 125.1(5) . .
N21A N31A C61 117.7(3) 2_877 .
N31A N21A C61 117.2(4) 2_877 .
N11 C11A H11A 118.7 . .
N11 C11A C21A 122.7(5) . .
C21A C11A H11A 118.7 . .
C31 C21A H21A 120.1 . .
C11A C21A C31 119.7(5) . .
C11A C21A H21A 120.1 . .
C31 C41A H41A 120.9 . .
C51A C41A C31 118.1(6) . .
C51A C41A H41A 120.9 . .
N11 C51A C41A 124.5(5) . .
N11 C51A H51A 117.7 . .
C41A C51A H51A 117.7 . .
N21B N31B C61 117.9(5) 2_877 .
N31B N21B C61 117.0(7) 2_877 .
N11 C11B H11B 118.3 . .
N11 C11B C21B 123.4(9) . .
C21B C11B H11B 118.3 . .
C31 C21B H21B 122.0 . .
C11B C21B C31 116.0(7) . .
C11B C21B H21B 122.0 . .
C31 C41B H41B 120.6 . .
C51B C41B C31 118.8(9) . .
C51B C41B H41B 120.6 . .
N11 C51B C41B 120.9(9) . .
N11 C51B H51B 119.6 . .
C41B C51B H51B 119.6 . .
O5A N4A O6A 126.1(6) . .
O5A N4A C5A 117.7(5) . .
O6A N4A C5A 116.2(5) . .
O5B N4B O6B 121.7(14) . .
O5B N4B C5B 118.9(11) . .
O6B N4B C5B 119.4(12) . .
N4B C5B H5BA 109.5 . .
N4B C5B H5BB 109.5 . .
N4B C5B H5BC 109.5 . .
H5BA C5B H5BB 109.5 . .
H5BA C5B H5BC 109.5 . .
H5BB C5B H5BC 109.5 . .

loop_
_geom_bond_atom_site_label_1
_geom_bond_atom_site_label_2
_geom_bond_distance
_geom_bond_site_symmetry_2
Cu1 Cu1 2.6072(5) 2_666
Cu1 O1 1.9781(14) .
Cu1 O2 1.9631(14) .
Cu1 O3 1.9768(14) .
Cu1 O4 1.9674(14) .
Cu1 N11 2.1690(16) .
O1 C1 1.265(2) .
O2 C3 1.261(2) .
O3 C1 1.254(2) 2_666
O4 C3 1.260(2) 2_666
N11 C11A 1.329(6) .
N11 C51A 1.328(6) .
N11 C11B 1.361(9) .
N11 C51B 1.363(10) .
C1 O3 1.254(2) 2_666
C1 C2 1.510(3) .
C2 H2A 0.9800 .
C2 H2B 0.9800 .
C2 H2C 0.9800 .
C3 O4 1.260(2) 2_666
C3 C4 1.506(3) .
C4 H4A 0.9800 .
C4 H4B 0.9800 .
C4 H4C 0.9800 .
C31 C61 1.478(2) .
C31 C21A 1.386(6) .
C31 C41A 1.382(6) .
C31 C21B 1.417(9) .
C31 C41B 1.419(10) .
C61 N31A 1.336(3) .
C61 N21A 1.360(5) .
C61 N31B 1.347(6) .
C61 N21B 1.336(8) .
N31A N21A 1.320(6) 2_877
N21A N31A 1.320(6) 2_877
C11A H11A 0.9500 .
C11A C21A 1.379(7) .
C21A H21A 0.9500 .
C41A H41A 0.9500 .
C41A C51A 1.377(8) .
C51A H51A 0.9500 .
N31B N21B 1.327(11) 2_877
N21B N31B 1.327(11) 2_877
C11B H11B 0.9500 .
C11B C21B 1.410(12) .
C21B H21B 0.9500 .
C41B H41B 0.9500 .
C41B C51B 1.400(13) .
C51B H51B 0.9500 .
O5A N4A 1.213(6) .
O6A N4A 1.223(6) .
N4A C5A 1.488(7) .
C5A H5AA 0.9800 .
C5A H5AB 0.9800 .
C5A H5AC 0.9800 .
O5B N4B 1.207(12) .
O6B N4B 1.236(10) .
N4B C5B 1.458(14) .
C5B H5BA 0.9800 .
C5B H5BB 0.9800 .
C5B H5BC 0.9800 .

loop_
_geom_torsion_atom_site_label_1
_geom_torsion_atom_site_label_2
_geom_torsion_atom_site_label_3
_geom_torsion_atom_site_label_4
_geom_torsion
_geom_torsion_site_symmetry_1
_geom_torsion_site_symmetry_4
Cu1 Cu1 O1 C1 2.00(14) 2_666 .
Cu1 Cu1 O2 C3 -3.15(14) 2_666 .
Cu1 Cu1 O3 C1 1.54(14) 2_666 2_666
Cu1 Cu1 O4 C3 0.61(15) 2_666 2_666
Cu1 Cu1 N11 C11A 153.5(5) 2_666 .
Cu1 Cu1 N11 C51A -35.9(7) 2_666 .
Cu1 Cu1 N11 C11B 142.7(9) 2_666 .
Cu1 Cu1 N11 C51B -26.4(9) 2_666 .
Cu1 O1 C1 O3 -3.9(3) . 2_666
Cu1 O1 C1 C2 175.59(13) . .
Cu1 O2 C3 O4 3.8(3) . 2_666
Cu1 O2 C3 C4 -175.76(13) . .
Cu1 N11 C11A C21A 176.3(3) . .
Cu1 N11 C51A C41A -177.1(3) . .
Cu1 N11 C11B C21B 178.0(4) . .
Cu1 N11 C51B C41B -176.4(5) . .
O1 Cu1 O2 C3 -89.97(15) . .
O1 Cu1 O3 C1 0.2(4) . 2_666
O1 Cu1 O4 C3 87.50(16) . 2_666
O1 Cu1 N11 C11A -56.2(4) . .
O1 Cu1 N11 C51A 114.5(4) . .
O1 Cu1 N11 C11B -66.9(8) . .
O1 Cu1 N11 C51B 123.9(8) . .
O2 Cu1 O1 C1 87.62(14) . .
O2 Cu1 O3 C1 -84.03(15) . 2_666
O2 Cu1 O4 C3 9.0(4) . 2_666
O2 Cu1 N11 C11A 33.9(4) . .
O2 Cu1 N11 C51A -155.5(4) . .
O2 Cu1 N11 C11B 23.1(8) . .
O2 Cu1 N11 C51B -146.0(8) . .
O3 Cu1 O1 C1 3.3(4) . .
O3 Cu1 O2 C3 79.35(15) . .
O3 Cu1 O4 C3 -81.81(15) . 2_666
O3 Cu1 N11 C11A 124.0(4) . .
O3 Cu1 N11 C51A -65.3(4) . .
O3 Cu1 N11 C11B 113.3(8) . .
O3 Cu1 N11 C51B -55.8(8) . .
O4 Cu1 O1 C1 -81.67(14) . .
O4 Cu1 O2 C3 -11.5(4) . .
O4 Cu1 O3 C1 85.04(15) . 2_666
O4 Cu1 N11 C11A -145.4(4) . .
O4 Cu1 N11 C51A 25.2(4) . .
O4 Cu1 N11 C11B -156.2(8) . .
O4 Cu1 N11 C51B 34.7(8) . .
N11 Cu1 O1 C1 -175.34(14) . .
N11 Cu1 O2 C3 172.16(14) . .
N11 Cu1 O3 C1 178.87(15) . 2_666
N11 Cu1 O4 C3 -174.65(15) . 2_666
N11 C11A C21A C31 0.7(5) . .
N11 C11B C21B C31 -1.5(9) . .
C31 C61 N31A N21A 178.2(3) . 2_877
C31 C61 N21A N31A -178.2(3) . 2_877
C31 C61 N31B N21B 177.0(5) . 2_877
C31 C61 N21B N31B -177.0(5) . 2_877
C31 C41A C51A N11 0.0(6) . .
C31 C41B C51B N11 -0.5(9) . .
C61 C31 C21A C11A -178.3(3) . .
C61 C31 C41A C51A 178.0(3) . .
C61 C31 C21B C11B -177.4(4) . .
C61 C31 C41B C51B 178.3(5) . .
N31A C61 N21A N31A -0.1(5) . 2_877
N31A C61 N31B N21B -87.1(10) . 2_877
N31A C61 N21B N31B 27.8(8) . 2_877
N21A C61 N31A N21A 0.1(6) . 2_877
N21A C61 N31B N21B 24.6(7) . 2_877
N21A C61 N21B N31B -81.0(14) . 2_877
C11A N11 C51A C41A -5.8(9) . .
C11A N11 C11B C21B 86(6) . .
C11A N11 C51B C41B 3.7(9) . .
C21A C31 C61 N31A -17.4(4) . .
C21A C31 C61 N21A 160.8(4) . .
C21A C31 C61 N31B 7.7(5) . .
C21A C31 C61 N21B -173.2(5) . .
C21A C31 C41A C51A 6.2(7) . .
C21A C31 C21B C11B -72(4) . .
C21A C31 C41B C51B -2.5(8) . .
C41A C31 C61 N31A 171.1(4) . .
C41A C31 C61 N21A -10.8(5) . .
C41A C31 C61 N31B -163.8(5) . .
C41A C31 C61 N21B 15.2(6) . .
C41A C31 C21A C11A -6.6(7) . .
C41A C31 C21B C11B 5.7(7) . .
C41A C31 C41B C51B 85(7) . .
C51A N11 C11A C21A 5.4(9) . .
C51A N11 C11B C21B -3.4(8) . .
C51A N11 C51B C41B -70(6) . .
N31B C61 N31A N21A 82.2(9) . 2_877
N31B C61 N21A N31A -25.5(5) . 2_877
N31B C61 N21B N31B 2.0(10) . 2_877
N21B C61 N31A N21A -26.9(6) . 2_877
N21B C61 N21A N31A 85.9(15) . 2_877
N21B C61 N31B N21B -2.0(10) . 2_877
C11B N11 C11A C21A -90(6) . .
C11B N11 C51A C41A 4.2(6) . .
C11B N11 C51B C41B 13.9(16) . .
C21B C31 C61 N31A -5.8(6) . .
C21B C31 C61 N21A 172.4(6) . .
C21B C31 C61 N31B 19.3(7) . .
C21B C31 C61 N21B -161.6(7) . .
C21B C31 C21A C11A 101(4) . .
C21B C31 C41A C51A -5.2(6) . .
C21B C31 C41B C51B -14.2(14) . .
C41B C31 C61 N31A 161.8(8) . .
C41B C31 C61 N21A -20.0(8) . .
C41B C31 C61 N31B -173.1(8) . .
C41B C31 C61 N21B 6.0(9) . .
C41B C31 C21A C11A 2.4(7) . .
C41B C31 C41A C51A -91(7) . .
C41B C31 C21B C11B 14.9(13) . .
C51B N11 C11A C21A -3.8(6) . .
C51B N11 C51A C41A 105(7) . .
C51B N11 C11B C21B -13.0(16) . .
